data_4306467
loop_
_publ_author_name
'Theresa M. McCormick'
'Suning Wang'

_publ_section_title
;
Racemic Atropisomeric N,N-Chelate Ligands for Recognizing Chiral
Carboxylates via Zn(II) Coordination: Structure, Fluorescence, and Circular
Dichroism
;
_journal_name_full 'Inorganic Chemistry'
_journal_page_first 10017
_journal_page_last 10024
_journal_paper_doi 10.1021/ic801269z
_journal_volume 47
_journal_year 2008
_chemical_formula_sum 'C42 H26 F6 N4 O4 Zn'
_chemical_formula_weight 830.04
_chemical_name_systematic
;
 ?
;
_space_group_IT_number 2
_symmetry_cell_setting triclinic
_symmetry_space_group_name_Hall '-P 1'
_symmetry_space_group_name_H-M 'P -1'
_atom_sites_solution_hydrogens geom
_atom_sites_solution_primary direct
_atom_sites_solution_secondary difmap
_audit_creation_method SHELXL-97
_cell_angle_alpha 95.1930(10)
_cell_angle_beta 100.6520(10)
_cell_angle_gamma 99.6660(10)
_cell_formula_units_Z 2
_cell_length_a 10.6357(8)
_cell_length_b 12.5165(9)
_cell_length_c 13.8985(10)
_cell_measurement_temperature 293(2)
_cell_volume 1778.3(2)
_computing_cell_refinement 'Bruker XSCANS'
_computing_data_collection 'Bruker XSCANS'
_computing_data_reduction 'Bruker SHELXTL'
_computing_molecular_graphics 'Bruker SHELXTL'
_computing_publication_material 'Bruker SHELXTL'
_computing_structure_refinement 'SHELXL-97 (Sheldrick, 1997)'
_computing_structure_solution 'SHELXS-97 (Sheldrick, 1990)'
_diffrn_ambient_temperature 293(2)
_diffrn_measured_fraction_theta_full 0.997
_diffrn_measured_fraction_theta_max 0.906
_diffrn_measurement_device_type 'Bruker P4'
_diffrn_measurement_method '\w scans'
_diffrn_radiation_monochromator graphite
_diffrn_radiation_source 'fine-focus sealed tube'
_diffrn_radiation_type MoK\a
_diffrn_radiation_wavelength 0.71073
_diffrn_reflns_av_R_equivalents 0.0228
_diffrn_reflns_av_sigmaI/netI 0.0310
_diffrn_reflns_limit_h_max 14
_diffrn_reflns_limit_h_min -13
_diffrn_reflns_limit_k_max 16
_diffrn_reflns_limit_k_min -16
_diffrn_reflns_limit_l_max 18
_diffrn_reflns_limit_l_min -18
_diffrn_reflns_number 19981
_diffrn_reflns_theta_full 25.00
_diffrn_reflns_theta_max 28.23
_diffrn_reflns_theta_min 1.50
_exptl_absorpt_coefficient_mu 0.773
_exptl_absorpt_correction_T_max 0.8607
_exptl_absorpt_correction_T_min 0.8011
_exptl_absorpt_correction_type multi-scan
_exptl_crystal_colour clear
_exptl_crystal_density_diffrn 1.550
_exptl_crystal_density_method 'not measured'
_exptl_crystal_description block
_exptl_crystal_F_000 844
_exptl_crystal_size_max 0.30
_exptl_crystal_size_mid 0.20
_exptl_crystal_size_min 0.20
_refine_diff_density_max 0.529
_refine_diff_density_min -0.354
_refine_diff_density_rms 0.054
_refine_ls_extinction_method none
_refine_ls_goodness_of_fit_ref 1.034
_refine_ls_hydrogen_treatment constr
_refine_ls_matrix_type full
_refine_ls_number_parameters 568
_refine_ls_number_reflns 7966
_refine_ls_number_restraints 0
_refine_ls_restrained_S_all 1.034
_refine_ls_R_factor_all 0.0459
_refine_ls_R_factor_gt 0.0343
_refine_ls_shift/su_max 0.001
_refine_ls_shift/su_mean 0.000
_refine_ls_structure_factor_coef Fsqd
_refine_ls_weighting_details 'calc w=1/[\s^2^(Fo^2^)+(0.0400P)^2^+0.9062P] where P=(Fo^2^+2Fc^2^)/3'
_refine_ls_weighting_scheme calc
_refine_ls_wR_factor_gt 0.0822
_refine_ls_wR_factor_ref 0.0879
_reflns_number_gt 6626
_reflns_number_total 7966
_reflns_threshold_expression >2sigma(I)
_cod_data_source_file ic801269z_si_002.cif
_cod_data_source_block tm98c
_cod_depositor_comments
;
The following automatic conversions were performed:
'_symmetry_cell_setting' value 'Triclinic' changed to 'triclinic'
according to '/home/saulius/struct/CIF-dictionaries/cif_core.dic'
dictionary named 'cif_core.dic' version 2.4.1 from
2010-06-29.

'_exptl_absorpt_correction_type' value 'Multi-scan' changed
to 'multi-scan' according to
'/home/saulius/struct/CIF-dictionaries/cif_core.dic' dictionary named
'cif_core.dic' version 2.4.1 from 2010-06-29.

Automatic conversion script
Id: cif_fix_enum 1527 2010-12-29 10:47:43Z saulius 
;
_cod_database_code 4306467

loop_
_symmetry_equiv_pos_as_xyz
'x, y, z'
'-x, -y, -z'

loop_
_atom_site_label
_atom_site_type_symbol
_atom_site_fract_x
_atom_site_fract_y
_atom_site_fract_z
_atom_site_U_iso_or_equiv
_atom_site_adp_type
_atom_site_occupancy
_atom_site_symmetry_multiplicity
_atom_site_calc_flag
_atom_site_refinement_flags
_atom_site_disorder_assembly
_atom_site_disorder_group
Zn1 Zn 0.20512(2) -0.217024(17) -0.274527(16) 0.02375(7) Uani 1 1 d . . .
N1 N 0.04422(15) -0.28243(12) -0.38306(11) 0.0230(3) Uani 1 1 d . . .
N2 N -0.15276(16) -0.12961(13) -0.26152(11) 0.0259(3) Uani 1 1 d . . .
N3 N 0.11637(15) -0.48223(12) -0.12090(11) 0.0223(3) Uani 1 1 d . . .
N4 N 0.27875(15) -0.22082(12) -0.12681(11) 0.0231(3) Uani 1 1 d . . .
O1 O 0.20351(14) -0.06043(11) -0.28825(10) 0.0308(3) Uani 1 1 d . . .
O2 O 0.41923(15) 0.00626(13) -0.24673(12) 0.0437(4) Uani 1 1 d . . .
O3 O 0.28121(17) -0.42247(13) -0.30138(12) 0.0443(4) Uani 1 1 d . . .
O4 O 0.35047(14) -0.25415(12) -0.33453(11) 0.0344(3) Uani 1 1 d . . .
F1 F 0.48401(17) -0.48918(14) -0.35437(17) 0.0856(6) Uani 1 1 d . . .
F2 F 0.58535(14) -0.32500(14) -0.31882(14) 0.0653(4) Uani 1 1 d . . .
F3 F 0.4656(2) -0.3750(3) -0.46079(13) 0.1246(11) Uani 1 1 d . . .
F4 F 0.3739(16) 0.1722(10) -0.3427(15) 0.063(5) Uani 0.33 1 d P . .
F4A F 0.3856(15) 0.2039(9) -0.295(2) 0.098(7) Uani 0.33 1 d P . .
F4B F 0.201(2) 0.1679(11) -0.2512(16) 0.081(4) Uani 0.33 1 d P . .
F5 F 0.279(2) 0.1879(12) -0.2302(9) 0.069(4) Uani 0.33 1 d P . .
F5A F 0.1650(18) 0.1366(14) -0.3322(15) 0.064(6) Uani 0.33 1 d P . .
F5B F 0.336(2) 0.1969(15) -0.2292(16) 0.090(6) Uani 0.33 1 d P . .
F6 F 0.1698(17) 0.1175(11) -0.3711(16) 0.045(4) Uani 0.33 1 d P . .
F6A F 0.217(2) 0.1144(10) -0.3957(9) 0.091(8) Uani 0.33 1 d P . .
F6B F 0.344(2) 0.1461(14) -0.3815(12) 0.062(4) Uani 0.33 1 d P . .
C1 C -0.1096(2) -0.00665(16) -0.38247(15) 0.0320(4) Uani 1 1 d . . .
H1A H -0.0246 -0.0188 -0.3738 0.038 Uiso 1 1 calc R . .
C2 C -0.1521(2) 0.06303(17) -0.44881(16) 0.0376(5) Uani 1 1 d . . .
H2A H -0.0958 0.0965 -0.4856 0.045 Uiso 1 1 calc R . .
C3 C -0.2779(2) 0.08269(18) -0.46014(16) 0.0389(5) Uani 1 1 d . . .
H3A H -0.3061 0.1290 -0.5047 0.047 Uiso 1 1 calc R . .
C4 C -0.3611(2) 0.03362(18) -0.40543(16) 0.0372(5) Uani 1 1 d . . .
H4A H -0.4448 0.0485 -0.4120 0.045 Uiso 1 1 calc R . .
C5 C -0.3215(2) -0.03803(17) -0.34037(16) 0.0325(4) Uani 1 1 d . . .
H5A H -0.3786 -0.0724 -0.3045 0.039 Uiso 1 1 calc R . .
C6 C -0.19518(19) -0.05743(15) -0.32983(14) 0.0270(4) Uani 1 1 d . . .
C7 C -0.08748(17) -0.21441(15) -0.27958(13) 0.0230(4) Uani 1 1 d . . .
C8 C -0.04732(17) -0.25624(15) -0.19325(13) 0.0229(4) Uani 1 1 d . . .
C9 C -0.08458(18) -0.19140(15) -0.11604(13) 0.0242(4) Uani 1 1 d . . .
C10 C -0.0691(2) -0.19351(17) -0.01427(14) 0.0311(4) Uani 1 1 d . . .
H10A H -0.0274 -0.2449 0.0162 0.037 Uiso 1 1 calc R . .
C11 C -0.1167(2) -0.11819(19) 0.03988(16) 0.0384(5) Uani 1 1 d . . .
H11A H -0.1062 -0.1182 0.1078 0.046 Uiso 1 1 calc R . .
C12 C -0.1811(2) -0.04114(19) -0.00559(17) 0.0404(5) Uani 1 1 d . . .
H12A H -0.2126 0.0087 0.0329 0.049 Uiso 1 1 calc R . .
C13 C -0.1986(2) -0.03763(17) -0.10567(16) 0.0355(5) Uani 1 1 d . . .
H13A H -0.2411 0.0137 -0.1355 0.043 Uiso 1 1 calc R . .
C14 C -0.15010(19) -0.11435(16) -0.16092(14) 0.0275(4) Uani 1 1 d . . .
C15 C 0.0577(2) -0.33772(15) -0.46700(14) 0.0275(4) Uani 1 1 d . . .
H15A H 0.1388 -0.3541 -0.4709 0.033 Uiso 1 1 calc R . .
C16 C -0.0434(2) -0.37122(16) -0.54756(14) 0.0305(4) Uani 1 1 d . . .
H16A H -0.0313 -0.4115 -0.6036 0.037 Uiso 1 1 calc R . .
C17 C -0.1631(2) -0.34368(16) -0.54322(14) 0.0306(4) Uani 1 1 d . . .
H17A H -0.2320 -0.3632 -0.5973 0.037 Uiso 1 1 calc R . .
C18 C -0.17886(19) -0.28695(16) -0.45773(14) 0.0285(4) Uani 1 1 d . . .
H18A H -0.2585 -0.2673 -0.4538 0.034 Uiso 1 1 calc R . .
C19 C -0.07500(18) -0.25942(14) -0.37767(13) 0.0230(4) Uani 1 1 d . . .
C20 C 0.3058(2) 0.01206(16) -0.27734(14) 0.0293(4) Uani 1 1 d . . .
C21 C 0.2810(2) 0.12379(17) -0.30637(17) 0.0375(5) Uani 1 1 d . . .
C22 C 0.2243(2) -0.54020(17) 0.03038(15) 0.0320(4) Uani 1 1 d . . .
H22A H 0.1646 -0.5139 0.0630 0.038 Uiso 1 1 calc R . .
C23 C 0.3192(2) -0.58921(19) 0.08079(16) 0.0400(5) Uani 1 1 d . . .
H23A H 0.3244 -0.5951 0.1476 0.048 Uiso 1 1 calc R . .
C24 C 0.4062(2) -0.62931(18) 0.03182(18) 0.0425(6) Uani 1 1 d . . .
H24A H 0.4699 -0.6627 0.0654 0.051 Uiso 1 1 calc R . .
C25 C 0.3987(2) -0.61992(19) -0.06732(18) 0.0436(6) Uani 1 1 d . . .
H25A H 0.4573 -0.6474 -0.1002 0.052 Uiso 1 1 calc R . .
C26 C 0.3049(2) -0.57006(17) -0.11821(15) 0.0328(4) Uani 1 1 d . . .
H26A H 0.3003 -0.5634 -0.1848 0.039 Uiso 1 1 calc R . .
C27 C 0.21822(18) -0.53032(14) -0.06841(14) 0.0236(4) Uani 1 1 d . . .
C28 C 0.11166(17) -0.37206(14) -0.12141(13) 0.0212(4) Uani 1 1 d . . .
C29 C 0.00056(17) -0.35935(15) -0.18405(13) 0.0216(4) Uani 1 1 d . . .
C30 C -0.06738(18) -0.46750(15) -0.22660(13) 0.0228(4) Uani 1 1 d . . .
C31 C -0.18670(19) -0.50951(17) -0.29158(14) 0.0290(4) Uani 1 1 d . . .
H31A H -0.2380 -0.4627 -0.3199 0.035 Uiso 1 1 calc R . .
C32 C -0.2268(2) -0.62112(18) -0.31282(15) 0.0357(5) Uani 1 1 d . . .
H32A H -0.3065 -0.6495 -0.3550 0.043 Uiso 1 1 calc R . .
C33 C -0.1494(2) -0.69288(17) -0.27184(15) 0.0342(5) Uani 1 1 d . . .
H33A H -0.1786 -0.7678 -0.2878 0.041 Uiso 1 1 calc R . .
C34 C -0.0313(2) -0.65453(16) -0.20854(13) 0.0277(4) Uani 1 1 d . . .
H34A H 0.0204 -0.7020 -0.1820 0.033 Uiso 1 1 calc R . .
C35 C 0.00772(18) -0.54130(15) -0.18593(13) 0.0225(4) Uani 1 1 d . . .
C36 C 0.22114(17) -0.28676(14) -0.06889(13) 0.0223(4) Uani 1 1 d . . .
C37 C 0.26632(19) -0.27454(16) 0.03257(14) 0.0279(4) Uani 1 1 d . . .
H37A H 0.2226 -0.3177 0.0716 0.034 Uiso 1 1 calc R . .
C38 C 0.3765(2) -0.19803(16) 0.07517(15) 0.0308(4) Uani 1 1 d . . .
H38A H 0.4068 -0.1877 0.1432 0.037 Uiso 1 1 calc R . .
C39 C 0.4407(2) -0.13745(16) 0.01517(15) 0.0327(5) Uani 1 1 d . . .
H39A H 0.5186 -0.0892 0.0415 0.039 Uiso 1 1 calc R . .
C40 C 0.3884(2) -0.14889(15) -0.08468(15) 0.0297(4) Uani 1 1 d . . .
H40A H 0.4305 -0.1053 -0.1243 0.036 Uiso 1 1 calc R . .
C41 C 0.3561(2) -0.35395(18) -0.32960(14) 0.0311(4) Uani 1 1 d . . .
C42 C 0.4733(3) -0.3866(2) -0.36746(18) 0.0508(7) Uani 1 1 d . . .

loop_
_atom_site_aniso_label
_atom_site_aniso_U_11
_atom_site_aniso_U_22
_atom_site_aniso_U_33
_atom_site_aniso_U_23
_atom_site_aniso_U_13
_atom_site_aniso_U_12
Zn1 0.02343(12) 0.02421(12) 0.02415(12) 0.00249(8) 0.00448(8) 0.00673(8)
N1 0.0250(8) 0.0225(8) 0.0226(7) 0.0037(6) 0.0051(6) 0.0071(6)
N2 0.0268(8) 0.0279(8) 0.0257(8) 0.0042(6) 0.0052(6) 0.0129(7)
N3 0.0244(8) 0.0221(8) 0.0201(7) 0.0027(6) 0.0018(6) 0.0068(6)
N4 0.0236(8) 0.0195(7) 0.0265(8) 0.0020(6) 0.0028(6) 0.0077(6)
O1 0.0312(8) 0.0241(7) 0.0372(8) 0.0063(6) 0.0052(6) 0.0060(6)
O2 0.0336(9) 0.0429(9) 0.0529(10) 0.0161(7) 0.0021(7) 0.0049(7)
O3 0.0480(10) 0.0398(9) 0.0486(10) 0.0098(7) 0.0132(8) 0.0122(8)
O4 0.0317(8) 0.0365(8) 0.0389(8) 0.0045(6) 0.0124(6) 0.0119(6)
F1 0.0597(11) 0.0563(10) 0.1422(18) -0.0147(11) 0.0157(11) 0.0345(9)
F2 0.0337(8) 0.0740(11) 0.0936(13) 0.0158(9) 0.0170(8) 0.0183(8)
F3 0.1173(18) 0.252(3) 0.0427(10) 0.0159(14) 0.0329(11) 0.125(2)
F4 0.056(8) 0.014(6) 0.121(17) 0.018(8) 0.033(12) -0.008(5)
F4A 0.065(5) 0.016(4) 0.191(19) 0.002(7) -0.013(10) -0.002(4)
F4B 0.122(11) 0.058(6) 0.099(10) 0.029(7) 0.067(10) 0.058(8)
F5 0.087(12) 0.063(7) 0.058(5) -0.018(4) -0.005(9) 0.051(10)
F5A 0.043(4) 0.026(6) 0.118(19) 0.012(8) -0.004(11) 0.011(4)
F5B 0.078(11) 0.048(5) 0.116(9) -0.046(5) -0.047(9) 0.038(7)
F6 0.043(6) 0.017(5) 0.063(11) 0.000(5) -0.018(7) 0.005(4)
F6A 0.18(2) 0.055(6) 0.039(4) 0.012(3) -0.016(7) 0.055(10)
F6B 0.089(14) 0.044(8) 0.067(7) 0.032(5) 0.034(7) 0.022(7)
C1 0.0301(11) 0.0302(10) 0.0371(11) 0.0035(8) 0.0061(9) 0.0107(8)
C2 0.0505(14) 0.0299(11) 0.0354(11) 0.0086(9) 0.0119(10) 0.0106(10)
C3 0.0529(14) 0.0309(11) 0.0315(11) 0.0034(9) -0.0042(10) 0.0186(10)
C4 0.0332(11) 0.0364(12) 0.0397(12) -0.0007(9) -0.0056(9) 0.0175(9)
C5 0.0281(10) 0.0333(11) 0.0371(11) 0.0045(9) 0.0038(9) 0.0112(8)
C6 0.0291(10) 0.0245(9) 0.0279(10) 0.0019(7) 0.0017(8) 0.0113(8)
C7 0.0200(9) 0.0251(9) 0.0247(9) 0.0019(7) 0.0038(7) 0.0081(7)
C8 0.0203(9) 0.0257(9) 0.0229(9) 0.0010(7) 0.0034(7) 0.0065(7)
C9 0.0238(9) 0.0246(9) 0.0246(9) -0.0001(7) 0.0061(7) 0.0055(7)
C10 0.0336(11) 0.0333(11) 0.0267(10) 0.0029(8) 0.0063(8) 0.0077(9)
C11 0.0449(13) 0.0450(13) 0.0272(10) -0.0015(9) 0.0119(9) 0.0115(10)
C12 0.0482(14) 0.0389(12) 0.0379(12) -0.0067(9) 0.0169(10) 0.0156(10)
C13 0.0376(12) 0.0330(11) 0.0405(12) 0.0015(9) 0.0123(9) 0.0168(9)
C14 0.0264(10) 0.0286(10) 0.0287(10) 0.0008(8) 0.0072(8) 0.0082(8)
C15 0.0312(10) 0.0276(10) 0.0271(10) 0.0040(8) 0.0092(8) 0.0112(8)
C16 0.0418(12) 0.0285(10) 0.0219(9) 0.0001(7) 0.0077(8) 0.0089(9)
C17 0.0343(11) 0.0305(10) 0.0231(9) 0.0034(8) -0.0023(8) 0.0041(8)
C18 0.0270(10) 0.0320(10) 0.0273(10) 0.0072(8) 0.0029(8) 0.0092(8)
C19 0.0267(10) 0.0204(9) 0.0238(9) 0.0049(7) 0.0058(7) 0.0074(7)
C20 0.0344(11) 0.0269(10) 0.0264(10) 0.0057(8) 0.0052(8) 0.0054(8)
C21 0.0403(13) 0.0270(11) 0.0420(12) 0.0038(9) 0.0041(10) 0.0028(9)
C22 0.0341(11) 0.0348(11) 0.0294(10) 0.0084(8) 0.0059(8) 0.0112(9)
C23 0.0461(13) 0.0422(13) 0.0313(11) 0.0122(9) -0.0006(10) 0.0125(10)
C24 0.0395(13) 0.0373(12) 0.0488(14) 0.0083(10) -0.0077(10) 0.0189(10)
C25 0.0400(13) 0.0434(13) 0.0505(14) 0.0000(10) 0.0054(11) 0.0242(11)
C26 0.0353(11) 0.0354(11) 0.0301(10) 0.0013(8) 0.0065(9) 0.0148(9)
C27 0.0241(9) 0.0192(9) 0.0266(9) 0.0032(7) 0.0022(7) 0.0046(7)
C28 0.0241(9) 0.0218(9) 0.0195(8) 0.0033(7) 0.0060(7) 0.0074(7)
C29 0.0221(9) 0.0250(9) 0.0193(8) 0.0031(7) 0.0059(7) 0.0067(7)
C30 0.0226(9) 0.0268(9) 0.0205(8) 0.0033(7) 0.0062(7) 0.0066(7)
C31 0.0255(10) 0.0354(11) 0.0257(9) 0.0031(8) 0.0025(8) 0.0076(8)
C32 0.0289(11) 0.0408(12) 0.0309(11) -0.0025(9) -0.0011(9) -0.0001(9)
C33 0.0410(12) 0.0264(10) 0.0308(10) -0.0027(8) 0.0063(9) -0.0017(9)
C34 0.0352(11) 0.0253(10) 0.0228(9) 0.0020(7) 0.0059(8) 0.0067(8)
C35 0.0249(9) 0.0248(9) 0.0185(8) 0.0011(7) 0.0062(7) 0.0059(7)
C36 0.0220(9) 0.0212(9) 0.0247(9) 0.0009(7) 0.0032(7) 0.0095(7)
C37 0.0302(10) 0.0299(10) 0.0246(9) 0.0035(8) 0.0038(8) 0.0099(8)
C38 0.0354(11) 0.0272(10) 0.0267(10) -0.0017(8) -0.0041(8) 0.0113(8)
C39 0.0298(11) 0.0227(10) 0.0386(11) 0.0005(8) -0.0076(9) 0.0030(8)
C40 0.0284(10) 0.0224(9) 0.0369(11) 0.0054(8) 0.0026(8) 0.0046(8)
C41 0.0300(11) 0.0392(12) 0.0238(9) -0.0005(8) 0.0007(8) 0.0131(9)
C42 0.0486(15) 0.0698(18) 0.0406(13) -0.0001(12) 0.0085(11) 0.0342(14)

loop_
_atom_type_symbol
_atom_type_description
_atom_type_scat_dispersion_real
_atom_type_scat_dispersion_imag
_atom_type_scat_source
C C 0.0033 0.0016 'International Tables Vol C Tables 4.2.6.8 and 6.1.1.4'
H H 0.0000 0.0000 'International Tables Vol C Tables 4.2.6.8 and 6.1.1.4'
N N 0.0061 0.0033 'International Tables Vol C Tables 4.2.6.8 and 6.1.1.4'
O O 0.0106 0.0060 'International Tables Vol C Tables 4.2.6.8 and 6.1.1.4'
F F 0.0171 0.0103 'International Tables Vol C Tables 4.2.6.8 and 6.1.1.4'
Zn Zn 0.2839 1.4301 'International Tables Vol C Tables 4.2.6.8 and 6.1.1.4'

loop_
_geom_angle_atom_site_label_1
_geom_angle_atom_site_label_2
_geom_angle_atom_site_label_3
_geom_angle
_geom_angle_site_symmetry_1
_geom_angle_site_symmetry_3
_geom_angle_publ_flag
O4 Zn1 O1 106.11(6) . . ?
O4 Zn1 N1 102.53(6) . . ?
O1 Zn1 N1 97.57(6) . . ?
O4 Zn1 N4 101.09(6) . . ?
O1 Zn1 N4 105.34(6) . . ?
N1 Zn1 N4 140.81(6) . . ?
C15 N1 C19 118.14(16) . . ?
C15 N1 Zn1 120.23(13) . . ?
C19 N1 Zn1 121.10(12) . . ?
C14 N2 C7 107.81(15) . . ?
C14 N2 C6 124.73(16) . . ?
C7 N2 C6 126.61(16) . . ?
C35 N3 C28 107.97(14) . . ?
C35 N3 C27 124.02(15) . . ?
C28 N3 C27 127.89(15) . . ?
C40 N4 C36 118.15(16) . . ?
C40 N4 Zn1 117.20(13) . . ?
C36 N4 Zn1 124.57(12) . . ?
C20 O1 Zn1 123.74(13) . . ?
C41 O4 Zn1 109.53(13) . . ?
F6B F4 F4A 160(4) . . ?
F6B F4 C21 85(3) . . ?
F4A F4 C21 78.7(16) . . ?
F6B F4 F6A 42(3) . . ?
F4A F4 F6A 117.3(18) . . ?
C21 F4 F6A 48.6(6) . . ?
F6B F4 F5B 134(3) . . ?
F4A F4 F5B 28.9(15) . . ?
C21 F4 F5B 49.8(7) . . ?
F6A F4 F5B 92.3(8) . . ?
F4 F4A F5B 133(2) . . ?
F4 F4A F6B 9.3(18) . . ?
F5B F4A F6B 126(2) . . ?
F4 F4A C21 69.3(12) . . ?
F5B F4A C21 63.8(12) . . ?
F6B F4A C21 62.1(10) . . ?
F4 F4A F5 119.3(16) . . ?
F5B F4A F5 17.7(9) . . ?
F6B F4A F5 111.0(16) . . ?
C21 F4A F5 51.2(7) . . ?
F5 F4B F5A 118.8(14) . . ?
F5 F4B F5B 8.3(15) . . ?
F5A F4B F5B 110.5(15) . . ?
F5 F4B C21 64.4(10) . . ?
F5A F4B C21 58.9(9) . . ?
F5B F4B C21 56.6(9) . . ?
F5 F4B F6 110.9(16) . . ?
F5A F4B F6 8.5(14) . . ?
F5B F4B F6 102.6(15) . . ?
C21 F4B F6 50.4(8) . . ?
F5B F5 F4B 160(3) . . ?
F5B F5 C21 81(2) . . ?
F4B F5 C21 80.3(11) . . ?
F5B F5 F4A 35(3) . . ?
F4B F5 F4A 125.7(15) . . ?
C21 F5 F4A 55.2(6) . . ?
F5B F5 F5A 124(3) . . ?
F4B F5 F5A 36.1(10) . . ?
C21 F5 F5A 48.1(7) . . ?
F4A F5 F5A 90.1(10) . . ?
F6 F5A F4B 155(4) . . ?
F6 F5A F6A 23(3) . . ?
F4B F5A F6A 133.5(18) . . ?
F6 F5A C21 84(4) . . ?
F4B F5A C21 71.0(10) . . ?
F6A F5A C21 64.1(11) . . ?
F6 F5A F5 131(4) . . ?
F4B F5A F5 25.1(7) . . ?
F6A F5A F5 108.7(15) . . ?
C21 F5A F5 48.8(6) . . ?
F5 F5B F4A 127(4) . . ?
F5 F5B C21 72(2) . . ?
F4A F5B C21 65.8(12) . . ?
F5 F5B F4B 11.4(19) . . ?
F4A F5B F4B 116.2(19) . . ?
C21 F5B F4B 61.7(9) . . ?
F5 F5B F4 113(3) . . ?
F4A F5B F4 18.0(7) . . ?
C21 F5B F4 47.8(7) . . ?
F4B F5B F4 101.8(14) . . ?
F5A F6 F6A 137(5) . . ?
F5A F6 C21 70(3) . . ?
F6A F6 C21 72(2) . . ?
F5A F6 F4B 17(3) . . ?
F6A F6 F4B 122(2) . . ?
C21 F6 F4B 53.6(6) . . ?
F6 F6A F5A 20(2) . . ?
F6 F6A C21 79.4(19) . . ?
F5A F6A C21 61.8(10) . . ?
F6 F6A F6B 138(2) . . ?
F5A F6A F6B 118.3(13) . . ?
C21 F6A F6B 63.3(9) . . ?
F6 F6A F4 120(2) . . ?
F5A F6A F4 100.3(12) . . ?
C21 F6A F4 48.2(6) . . ?
F6B F6A F4 18.0(9) . . ?
F4 F6B F4A 11(2) . . ?
F4 F6B F6A 120(4) . . ?
F4A F6B F6A 109(2) . . ?
F4 F6B C21 69(2) . . ?
F4A F6B C21 60.1(12) . . ?
F6A F6B C21 57.1(9) . . ?
C6 C1 C2 119.2(2) . . ?
C3 C2 C1 120.3(2) . . ?
C4 C3 C2 119.9(2) . . ?
C3 C4 C5 120.8(2) . . ?
C6 C5 C4 118.8(2) . . ?
C1 C6 C5 121.02(18) . . ?
C1 C6 N2 119.76(17) . . ?
C5 C6 N2 119.21(18) . . ?
C8 C7 N2 110.08(16) . . ?
C8 C7 C19 125.01(16) . . ?
N2 C7 C19 124.66(16) . . ?
C7 C8 C9 106.59(16) . . ?
C7 C8 C29 126.55(16) . . ?
C9 C8 C29 125.88(16) . . ?
C10 C9 C14 119.79(17) . . ?
C10 C9 C8 133.18(18) . . ?
C14 C9 C8 107.03(16) . . ?
C11 C10 C9 118.62(19) . . ?
C10 C11 C12 121.1(2) . . ?
C13 C12 C11 121.58(19) . . ?
C12 C13 C14 117.4(2) . . ?
N2 C14 C13 130.01(18) . . ?
N2 C14 C9 108.44(16) . . ?
C13 C14 C9 121.54(18) . . ?
N1 C15 C16 123.01(18) . . ?
C15 C16 C17 118.62(18) . . ?
C18 C17 C16 119.22(18) . . ?
C17 C18 C19 119.47(18) . . ?
N1 C19 C18 121.42(17) . . ?
N1 C19 C7 114.97(16) . . ?
C18 C19 C7 123.33(17) . . ?
O2 C20 O1 129.62(19) . . ?
O2 C20 C21 116.01(18) . . ?
O1 C20 C21 114.37(18) . . ?
F5A C21 F5 83.1(7) . . ?
F5A C21 F4 122.4(11) . . ?
F5 C21 F4 104.8(8) . . ?
F5A C21 F6A 54.1(9) . . ?
F5 C21 F6A 130.8(7) . . ?
F4 C21 F6A 83.2(8) . . ?
F5A C21 F5B 107.2(7) . . ?
F5 C21 F5B 26.5(9) . . ?
F4 C21 F5B 82.4(10) . . ?
F6A C21 F5B 142.1(10) . . ?
F5A C21 F6 25.9(8) . . ?
F5 C21 F6 108.2(7) . . ?
F4 C21 F6 108.1(10) . . ?
F6A C21 F6 29.1(7) . . ?
F5B C21 F6 129.9(7) . . ?
F5A C21 F4A 124.2(10) . . ?
F5 C21 F4A 73.6(9) . . ?
F4 C21 F4A 32.0(8) . . ?
F6A C21 F4A 108.7(10) . . ?
F5B C21 F4A 50.4(10) . . ?
F6 C21 F4A 125.0(10) . . ?
F5A C21 F6B 108.3(11) . . ?
F5 C21 F6B 127.9(8) . . ?
F4 C21 F6B 26.2(7) . . ?
F6A C21 F6B 59.6(10) . . ?
F5B C21 F6B 108.1(11) . . ?
F6 C21 F6B 87.4(11) . . ?
F4A C21 F6B 57.8(9) . . ?
F5A C21 F4B 50.1(7) . . ?
F5 C21 F4B 35.2(6) . . ?
F4 C21 F4B 129.6(7) . . ?
F6A C21 F4B 103.4(7) . . ?
F5B C21 F4B 61.6(8) . . ?
F6 C21 F4B 76.1(7) . . ?
F4A C21 F4B 103.5(8) . . ?
F6B C21 F4B 140.5(9) . . ?
F5A C21 C20 118.7(8) . . ?
F5 C21 C20 110.5(6) . . ?
F4 C21 C20 111.4(7) . . ?
F6A C21 C20 111.1(5) . . ?
F5B C21 C20 106.8(8) . . ?
F6 C21 C20 113.5(6) . . ?
F4A C21 C20 116.8(6) . . ?
F6B C21 C20 107.3(8) . . ?
F4B C21 C20 112.1(4) . . ?
C27 C22 C23 119.8(2) . . ?
C24 C23 C22 119.8(2) . . ?
C23 C24 C25 119.9(2) . . ?
C24 C25 C26 120.7(2) . . ?
C27 C26 C25 118.8(2) . . ?
C26 C27 C22 120.86(18) . . ?
C26 C27 N3 119.74(17) . . ?
C22 C27 N3 119.34(17) . . ?
C29 C28 N3 110.19(16) . . ?
C29 C28 C36 127.95(16) . . ?
N3 C28 C36 121.52(15) . . ?
C28 C29 C30 106.46(15) . . ?
C28 C29 C8 125.74(17) . . ?
C30 C29 C8 127.22(16) . . ?
C31 C30 C35 118.63(17) . . ?
C31 C30 C29 134.36(17) . . ?
C35 C30 C29 106.94(16) . . ?
C32 C31 C30 119.04(18) . . ?
C31 C32 C33 121.13(19) . . ?
C34 C33 C32 121.39(19) . . ?
C33 C34 C35 117.16(18) . . ?
N3 C35 C34 128.90(17) . . ?
N3 C35 C30 108.42(15) . . ?
C34 C35 C30 122.63(17) . . ?
N4 C36 C37 121.34(17) . . ?
N4 C36 C28 115.27(15) . . ?
C37 C36 C28 123.37(17) . . ?
C38 C37 C36 119.67(19) . . ?
C39 C38 C37 118.71(18) . . ?
C38 C39 C40 119.35(19) . . ?
N4 C40 C39 122.46(19) . . ?
O3 C41 O4 128.1(2) . . ?
O3 C41 C42 119.4(2) . . ?
O4 C41 C42 112.5(2) . . ?
F3 C42 F2 106.8(3) . . ?
F3 C42 F1 109.3(2) . . ?
F2 C42 F1 105.6(2) . . ?
F3 C42 C41 111.4(2) . . ?
F2 C42 C41 111.7(2) . . ?
F1 C42 C41 111.8(2) . . ?

loop_
_geom_bond_atom_site_label_1
_geom_bond_atom_site_label_2
_geom_bond_distance
_geom_bond_site_symmetry_2
_geom_bond_publ_flag
Zn1 O4 1.9872(14) . ?
Zn1 O1 1.9890(13) . ?
Zn1 N1 2.0557(15) . ?
Zn1 N4 2.0655(15) . ?
N1 C15 1.345(2) . ?
N1 C19 1.360(2) . ?
N2 C14 1.388(2) . ?
N2 C7 1.391(2) . ?
N2 C6 1.433(2) . ?
N3 C35 1.380(2) . ?
N3 C28 1.389(2) . ?
N3 C27 1.440(2) . ?
N4 C40 1.346(2) . ?
N4 C36 1.356(2) . ?
O1 C20 1.270(2) . ?
O2 C20 1.219(3) . ?
O3 C41 1.212(3) . ?
O4 C41 1.268(3) . ?
F1 C42 1.333(3) . ?
F2 C42 1.331(3) . ?
F3 C42 1.308(3) . ?
F4 F6B 0.605(15) . ?
F4 F4A 0.725(15) . ?
F4 C21 1.280(13) . ?
F4 F6A 1.704(17) . ?
F4 F5B 1.71(2) . ?
F4A F5B 1.13(2) . ?
F4A F6B 1.31(2) . ?
F4A C21 1.342(14) . ?
F4A F5 1.57(2) . ?
F4B F5 0.815(13) . ?
F4B F5A 1.130(18) . ?
F4B F5B 1.391(17) . ?
F4B C21 1.392(10) . ?
F4B F6 1.680(14) . ?
F5 F5B 0.596(19) . ?
F5 C21 1.274(12) . ?
F5 F5A 1.682(16) . ?
F5A F6 0.586(17) . ?
F5A F6A 1.16(2) . ?
F5A C21 1.260(18) . ?
F5B C21 1.320(16) . ?
F6 F6A 0.659(18) . ?
F6 C21 1.333(17) . ?
F6A C21 1.286(12) . ?
F6A F6B 1.32(3) . ?
F6B C21 1.368(17) . ?
C1 C6 1.380(3) . ?
C1 C2 1.393(3) . ?
C2 C3 1.383(3) . ?
C3 C4 1.374(3) . ?
C4 C5 1.390(3) . ?
C5 C6 1.389(3) . ?
C7 C8 1.377(3) . ?
C7 C19 1.465(2) . ?
C8 C9 1.440(2) . ?
C8 C29 1.472(2) . ?
C9 C10 1.397(3) . ?
C9 C14 1.407(3) . ?
C10 C11 1.373(3) . ?
C11 C12 1.404(3) . ?
C12 C13 1.375(3) . ?
C13 C14 1.399(3) . ?
C15 C16 1.380(3) . ?
C16 C17 1.384(3) . ?
C17 C18 1.380(3) . ?
C18 C19 1.388(3) . ?
C20 C21 1.541(3) . ?
C22 C27 1.380(3) . ?
C22 C23 1.382(3) . ?
C23 C24 1.377(3) . ?
C24 C25 1.382(3) . ?
C25 C26 1.383(3) . ?
C26 C27 1.379(3) . ?
C28 C29 1.374(2) . ?
C28 C36 1.468(2) . ?
C29 C30 1.440(3) . ?
C30 C31 1.403(3) . ?
C30 C35 1.409(3) . ?
C31 C32 1.378(3) . ?
C32 C33 1.406(3) . ?
C33 C34 1.377(3) . ?
C34 C35 1.398(3) . ?
C36 C37 1.389(3) . ?
C37 C38 1.380(3) . ?
C38 C39 1.374(3) . ?
C39 C40 1.381(3) . ?
C41 C42 1.541(3) . ?
